data_7214687
loop_
_publ_author_name
'Hou, Chao'
'Liu, Qing'
'Okamura, Taka-aki'
'Wang, Peng'
'Sun, Wei-Yin'

_publ_section_title
;
 Dynamic porous metal--organic frameworks: synthesis, structure and
 sorption property
;
_journal_issue 24
_journal_name_full CrystEngComm
_journal_page_first 8569
_journal_paper_doi 10.1039/c2ce26533h
_journal_volume 14
_journal_year 2012
_chemical_formula_moiety 'C25 H27 Co N3 O8'
_chemical_formula_sum 'C25 H27 Co N3 O8'
_chemical_formula_weight 556.43
_chemical_name_common (Co(L)(BPE))-4(H2O)
_chemical_name_systematic
;
[Co(L)(BPE)]-4(H2O)
;
_space_group_IT_number 43
_symmetry_cell_setting orthorhombic
_symmetry_Int_Tables_number 43
_symmetry_space_group_name_Hall 'F 2 -2d'
_symmetry_space_group_name_H-M 'F d d 2'
_atom_sites_solution_hydrogens geom
_atom_sites_solution_primary direct
_atom_sites_solution_secondary difmap
_audit_creation_date 2012-10-08
_audit_creation_method SHELXL-97
_cell_angle_alpha 90.00
_cell_angle_beta 90.00
_cell_angle_gamma 90.00
_cell_formula_units_Z 16
_cell_length_a 52.349(8)
_cell_length_b 20.421(4)
_cell_length_c 9.9111(15)
_cell_measurement_reflns_used 23245
_cell_measurement_temperature 200
_cell_measurement_theta_max 27.50
_cell_measurement_theta_min 3.00
_cell_volume 10595(3)
_computing_structure_refinement 'SHELXL-97 (Sheldrick, 2008)'
_computing_structure_solution 'SIR92 (Altomare et al., 1994)'
_diffrn_ambient_temperature 200
_diffrn_detector_area_resol_mean 10.00
_diffrn_measured_fraction_theta_full 0.997
_diffrn_measured_fraction_theta_max 0.997
_diffrn_measurement_device_type 'Rigaku RAXIS-RAPID II'
_diffrn_measurement_method \w
_diffrn_radiation_source
;
MicroMax-007HF microfocus rotating anode X-ray generator
;
_diffrn_radiation_type MoK\a
_diffrn_radiation_wavelength 0.71075
_diffrn_reflns_av_R_equivalents 0.0286
_diffrn_reflns_av_sigmaI/netI 0.0268
_diffrn_reflns_limit_h_max 67
_diffrn_reflns_limit_h_min -66
_diffrn_reflns_limit_k_max 26
_diffrn_reflns_limit_k_min -26
_diffrn_reflns_limit_l_max 11
_diffrn_reflns_limit_l_min -12
_diffrn_reflns_number 25291
_diffrn_reflns_theta_full 27.48
_diffrn_reflns_theta_max 27.48
_diffrn_reflns_theta_min 3.00
_exptl_absorpt_coefficient_mu 0.700
_exptl_absorpt_correction_T_max 0.9592
_exptl_absorpt_correction_T_min 0.8727
_exptl_absorpt_correction_type multi-scan
_exptl_absorpt_process_details 'ABSCOR (Rigaku, 1995)'
_exptl_crystal_colour pink
_exptl_crystal_density_diffrn 1.395
_exptl_crystal_density_method 'not measured'
_exptl_crystal_description block
_exptl_crystal_F_000 4624
_exptl_crystal_size_max 0.20
_exptl_crystal_size_mid 0.16
_exptl_crystal_size_min 0.06
_refine_diff_density_max 0.510
_refine_diff_density_min -0.269
_refine_diff_density_rms 0.109
_refine_ls_abs_structure_details 'Flack H D (1983), Acta Cryst. A39, 876-881'
_refine_ls_abs_structure_Flack 0.020(10)
_refine_ls_extinction_method none
_refine_ls_goodness_of_fit_ref 1.077
_refine_ls_hydrogen_treatment constr
_refine_ls_matrix_type full
_refine_ls_number_parameters 383
_refine_ls_number_reflns 5829
_refine_ls_number_restraints 81
_refine_ls_restrained_S_all 1.096
_refine_ls_R_factor_all 0.0370
_refine_ls_R_factor_gt 0.0341
_refine_ls_shift/su_max 0.002
_refine_ls_shift/su_mean 0.000
_refine_ls_structure_factor_coef Fsqd
_refine_ls_weighting_details 'calc w=1/[\s^2^(Fo^2^)+(0.0631P)^2^+0.0000P] where P=(Fo^2^+2Fc^2^)/3'
_refine_ls_weighting_scheme calc
_refine_ls_wR_factor_gt 0.0879
_refine_ls_wR_factor_ref 0.0889
_reflns_number_gt 5359
_reflns_number_total 5829
_reflns_threshold_expression I>2\s(I)
_cod_data_source_file c2ce26533h.txt
_cod_data_source_block 3
_cod_database_code 7214687

loop_
_symmetry_equiv_pos_as_xyz
'x, y, z'
'-x+1/4, y+1/4, z+1/4'
'x+1/4, -y+1/4, z+1/4'
'-x+1/2, -y, z+1/2'
'x, y+1/2, z+1/2'
'-x+1/4, y+3/4, z+3/4'
'x+1/4, -y+3/4, z+3/4'
'-x+1/2, -y+1/2, z+1'
'x+1/2, y, z+1/2'
'-x+3/4, y+1/4, z+3/4'
'x+3/4, -y+1/4, z+3/4'
'-x+1, -y, z+1'
'x+1/2, y+1/2, z'
'-x+3/4, y+3/4, z+1/4'
'x+3/4, -y+3/4, z+1/4'
'-x+1, -y+1/2, z+1/2'

loop_
_atom_site_label
_atom_site_type_symbol
_atom_site_fract_x
_atom_site_fract_y
_atom_site_fract_z
_atom_site_U_iso_or_equiv
_atom_site_adp_type
_atom_site_occupancy
_atom_site_symmetry_multiplicity
_atom_site_calc_flag
_atom_site_refinement_flags
Co1 Co 0.461795(5) 0.339565(11) 0.16536(2) 0.01904(8) Uani 1 1 d .
O1 O 0.45939(4) 0.41590(11) 0.30966(19) 0.0371(5) Uani 1 1 d .
O2 O 0.46488(4) 0.32349(11) 0.4159(3) 0.0469(5) Uani 1 1 d .
O3 O 0.45887(4) 0.41970(10) 1.02899(19) 0.0366(5) Uani 1 1 d .
O4 O 0.46125(4) 0.32708(11) 0.9258(3) 0.0489(6) Uani 1 1 d .
O5 O 0.3661(6) 0.4308(15) 0.697(3) 0.183(9) Uani 0.291(14) 1 d PU
O5B O 0.3883(4) 0.4188(10) 0.572(2) 0.212(8) Uani 0.414(15) 1 d PU
O5C O 0.3911(5) 0.4553(11) 0.679(3) 0.194(7) Uani 0.296(13) 1 d PU
O6 O 0.3780(3) 0.5428(14) 0.448(3) 0.285(9) Uani 0.489(10) 1 d PDU
O6B O 0.3707(5) 0.6199(16) 0.464(2) 0.285(9) Uani 0.511(10) 1 d PU
O7 O 0.41140(19) 0.4856(5) 0.3107(12) 0.135(4) Uani 0.489(10) 1 d PU
O7B O 0.3983(3) 0.4724(8) 0.422(2) 0.219(7) Uani 0.511(10) 1 d PU
O8 O 0.3413(3) 0.5370(7) 0.512(2) 0.228(8) Uani 0.489(10) 1 d PDU
O8B O 0.3635(4) 0.4846(12) 0.601(2) 0.287(10) Uani 0.511(10) 1 d PU
N11 N 0.46447(3) 0.73447(7) 0.6633(2) 0.0228(3) Uani 1 1 d .
N21 N 0.50245(3) 0.35057(8) 0.1577(2) 0.0241(3) Uani 1 1 d .
N31 N 0.67086(3) 0.42118(9) -0.0703(2) 0.0299(4) Uani 1 1 d .
C1 C 0.46417(3) 0.52428(9) 0.6659(3) 0.0204(3) Uani 1 1 d .
C2 C 0.46423(4) 0.48859(11) 0.5451(2) 0.0233(4) Uani 1 1 d .
H1 H 0.4650 0.5109 0.4612 0.028 Uiso 1 1 calc R
C3 C 0.46317(4) 0.42070(12) 0.5478(3) 0.0232(5) Uani 1 1 d .
C4 C 0.46226(4) 0.38771(9) 0.6687(3) 0.0233(4) Uani 1 1 d .
H2 H 0.4618 0.3412 0.6699 0.028 Uiso 1 1 calc R
C5 C 0.46204(4) 0.42282(12) 0.7900(3) 0.0217(5) Uani 1 1 d .
C6 C 0.46314(4) 0.49027(11) 0.7876(2) 0.0207(4) Uani 1 1 d .
H3 H 0.4632 0.5139 0.8702 0.025 Uiso 1 1 calc R
C12 C 0.45481(6) 0.69967(11) 0.5606(3) 0.0390(6) Uani 1 1 d .
H4 H 0.4479 0.7226 0.4857 0.047 Uiso 1 1 calc R
C13 C 0.45444(6) 0.63236(12) 0.5586(3) 0.0413(6) Uani 1 1 d .
H5 H 0.4471 0.6101 0.4837 0.050 Uiso 1 1 calc R
C14 C 0.46458(4) 0.59674(9) 0.6645(3) 0.0231(4) Uani 1 1 d .
C15 C 0.47466(4) 0.63277(10) 0.7708(2) 0.0237(4) Uani 1 1 d .
H6 H 0.4817 0.6110 0.8469 0.028 Uiso 1 1 calc R
C16 C 0.47438(4) 0.70063(10) 0.7656(2) 0.0229(4) Uani 1 1 d .
H7 H 0.4817 0.7242 0.8387 0.027 Uiso 1 1 calc R
C31 C 0.46248(4) 0.38401(12) 0.4165(3) 0.0294(5) Uani 1 1 d .
C51 C 0.46058(4) 0.38675(12) 0.9219(3) 0.0297(5) Uani 1 1 d .
C20 C 0.58331(5) 0.38646(16) 0.1143(4) 0.0514(7) Uani 1 1 d .
H8 H 0.5899 0.4096 0.1949 0.062 Uiso 1 1 calc R
H9 H 0.5922 0.3439 0.1079 0.062 Uiso 1 1 calc R
C22 C 0.51239(5) 0.41039(10) 0.1766(3) 0.0344(5) Uani 1 1 d .
H10 H 0.5011 0.4451 0.1997 0.041 Uiso 1 1 calc R
C23 C 0.53805(5) 0.42423(12) 0.1643(4) 0.0391(5) Uani 1 1 d .
H11 H 0.5441 0.4676 0.1777 0.047 Uiso 1 1 calc R
C24 C 0.55503(4) 0.37428(13) 0.1322(3) 0.0368(6) Uani 1 1 d .
C25 C 0.54484(5) 0.31281(13) 0.1116(3) 0.0394(6) Uani 1 1 d .
H12 H 0.5557 0.2772 0.0892 0.047 Uiso 1 1 calc R
C26 C 0.51879(4) 0.30309(11) 0.1236(3) 0.0325(5) Uani 1 1 d .
H13 H 0.5122 0.2605 0.1067 0.039 Uiso 1 1 calc R
C30 C 0.58925(5) 0.42629(17) -0.0090(4) 0.0546(8) Uani 1 1 d .
H14 H 0.5830 0.4716 0.0037 0.065 Uiso 1 1 calc R
H15 H 0.5803 0.4073 -0.0880 0.065 Uiso 1 1 calc R
C32 C 0.66043(5) 0.45726(14) 0.0256(3) 0.0448(6) Uani 1 1 d .
H16 H 0.6714 0.4818 0.0827 0.054 Uiso 1 1 calc R
C33 C 0.63421(5) 0.46122(17) 0.0474(4) 0.0551(8) Uani 1 1 d .
H17 H 0.6277 0.4872 0.1192 0.066 Uiso 1 1 calc R
C34 C 0.61766(5) 0.42742(15) -0.0351(3) 0.0450(6) Uani 1 1 d .
C35 C 0.62842(6) 0.39156(19) -0.1360(4) 0.0584(8) Uani 1 1 d .
H18 H 0.6179 0.3681 -0.1971 0.070 Uiso 1 1 calc R
C36 C 0.65480(5) 0.38918(16) -0.1499(4) 0.0516(7) Uani 1 1 d .
H19 H 0.6617 0.3632 -0.2204 0.062 Uiso 1 1 calc R

loop_
_atom_site_aniso_label
_atom_site_aniso_U_11
_atom_site_aniso_U_22
_atom_site_aniso_U_33
_atom_site_aniso_U_23
_atom_site_aniso_U_13
_atom_site_aniso_U_12
Co1 0.02701(12) 0.01172(11) 0.01840(12) 0.00029(10) 0.00298(11) 0.00035(9)
O1 0.0477(10) 0.0464(12) 0.0172(9) -0.0121(8) 0.0033(8) 0.0035(8)
O2 0.0664(12) 0.0246(8) 0.0499(13) -0.0217(11) 0.0003(11) 0.0054(8)
O3 0.0491(11) 0.0420(11) 0.0187(10) 0.0060(8) 0.0020(8) -0.0069(8)
O4 0.0787(15) 0.0265(9) 0.0416(13) 0.0131(10) 0.0097(10) 0.0033(8)
O5 0.202(15) 0.158(13) 0.191(14) -0.041(12) -0.024(12) -0.006(12)
O5B 0.211(12) 0.219(13) 0.208(13) -0.065(11) -0.079(11) -0.032(10)
O5C 0.180(12) 0.186(12) 0.216(12) -0.082(11) -0.032(11) 0.021(10)
O6 0.267(14) 0.323(17) 0.264(15) -0.003(14) 0.009(12) 0.006(13)
O6B 0.282(14) 0.349(17) 0.224(14) -0.005(14) 0.022(11) 0.006(14)
O7 0.133(7) 0.126(7) 0.146(8) -0.002(6) -0.034(6) 0.067(6)
O7B 0.191(11) 0.208(11) 0.259(15) -0.006(12) -0.044(11) -0.011(9)
O8 0.281(14) 0.182(12) 0.222(14) -0.062(10) -0.062(12) -0.001(10)
O8B 0.341(17) 0.272(16) 0.248(15) -0.142(13) -0.109(13) -0.027(14)
N11 0.0334(8) 0.0139(7) 0.0210(7) -0.0013(9) -0.0003(8) -0.0008(6)
N21 0.0297(7) 0.0196(8) 0.0231(8) 0.0002(8) 0.0036(9) -0.0018(6)
N31 0.0265(8) 0.0256(9) 0.0377(11) -0.0003(9) 0.0041(9) -0.0005(6)
C1 0.0297(8) 0.0143(8) 0.0173(8) -0.0005(9) 0.0011(8) 0.0001(7)
C2 0.0349(11) 0.0203(11) 0.0148(10) 0.0019(8) 0.0011(8) -0.0013(8)
C3 0.0307(11) 0.0203(11) 0.0187(11) -0.0030(9) -0.0007(9) 0.0013(8)
C4 0.0314(9) 0.0144(8) 0.0241(9) 0.0002(10) 0.0012(8) 0.0022(7)
C5 0.0277(11) 0.0171(10) 0.0204(11) 0.0035(9) 0.0011(8) 0.0026(8)
C6 0.0281(10) 0.0164(10) 0.0174(10) 0.0006(8) 0.0030(7) 0.0012(7)
C12 0.0754(17) 0.0160(11) 0.0258(11) 0.0032(9) -0.0158(12) -0.0010(11)
C13 0.0789(18) 0.0178(11) 0.0273(12) -0.0005(9) -0.0186(13) -0.0056(12)
C14 0.0340(10) 0.0143(8) 0.0210(9) 0.0036(11) 0.0026(10) -0.0011(7)
C15 0.0339(11) 0.0161(9) 0.0210(10) 0.0012(8) -0.0049(8) 0.0017(8)
C16 0.0304(10) 0.0157(9) 0.0225(9) -0.0012(8) -0.0025(8) -0.0001(8)
C31 0.0323(10) 0.0308(12) 0.0251(11) -0.0107(12) 0.0004(10) 0.0006(7)
C51 0.0317(10) 0.0298(12) 0.0275(12) 0.0161(12) 0.0033(10) 0.0012(7)
C20 0.0319(12) 0.0602(18) 0.0622(19) 0.0178(15) 0.0005(12) -0.0042(12)
C22 0.0345(11) 0.0237(11) 0.0449(14) -0.0040(11) 0.0046(11) -0.0025(8)
C23 0.0373(11) 0.0293(10) 0.0505(14) -0.0012(17) 0.0019(11) -0.0109(10)
C24 0.0304(11) 0.0428(14) 0.0372(14) 0.0082(10) 0.0001(9) -0.0029(10)
C25 0.0352(12) 0.0323(13) 0.0507(15) 0.0051(12) 0.0106(11) 0.0061(10)
C26 0.0343(11) 0.0229(10) 0.0401(13) 0.0015(9) 0.0097(10) 0.0000(9)
C30 0.0311(13) 0.069(2) 0.063(2) 0.0171(16) 0.0055(13) 0.0021(13)
C32 0.0332(12) 0.0483(16) 0.0529(16) -0.0138(13) 0.0075(11) -0.0030(11)
C33 0.0384(14) 0.065(2) 0.062(2) -0.0150(15) 0.0149(14) 0.0031(13)
C34 0.0326(12) 0.0489(16) 0.0535(16) 0.0159(13) 0.0038(12) 0.0003(11)
C35 0.0381(14) 0.076(2) 0.061(2) -0.0131(17) 0.0013(14) -0.0147(15)
C36 0.0335(12) 0.0644(19) 0.0569(18) -0.0253(15) 0.0040(12) -0.0058(12)

loop_
_atom_type_symbol
_atom_type_description
_atom_type_scat_dispersion_real
_atom_type_scat_dispersion_imag
_atom_type_scat_source
C C 0.0033 0.0016 'International Tables Vol C Tables 4.2.6.8 and 6.1.1.4'
H H 0.0000 0.0000 'International Tables Vol C Tables 4.2.6.8 and 6.1.1.4'
Co Co 0.3494 0.9721 'International Tables Vol C Tables 4.2.6.8 and 6.1.1.4'
N N 0.0061 0.0033 'International Tables Vol C Tables 4.2.6.8 and 6.1.1.4'
O O 0.0106 0.0060 'International Tables Vol C Tables 4.2.6.8 and 6.1.1.4'

loop_
_geom_angle_atom_site_label_1
_geom_angle_atom_site_label_2
_geom_angle_atom_site_label_3
_geom_angle
_geom_angle_site_symmetry_1
_geom_angle_site_symmetry_3
O1 Co1 O3 81.87(7) . 1_554
O1 Co1 N21 90.33(7) . .
O3 Co1 N21 88.18(7) 1_554 .
O1 Co1 N11 138.09(8) . 5_544
O3 Co1 N11 140.01(8) 1_554 5_544
N21 Co1 N11 92.28(6) . 5_544
O1 Co1 N31 88.35(8) . 15_455
O3 Co1 N31 92.79(8) 1_554 15_455
N21 Co1 N31 178.24(10) . 15_455
N11 Co1 N31 87.92(6) 5_544 15_455
O1 Co1 O4 138.49(8) . 1_554
O3 Co1 O4 56.62(8) 1_554 1_554
N21 Co1 O4 89.30(8) . 1_554
N11 Co1 O4 83.39(8) 5_544 1_554
N31 Co1 O4 92.46(8) 15_455 1_554
C31 O1 Co1 100.37(17) . .
C51 O3 Co1 96.84(16) . 1_556
C51 O4 Co1 85.69(18) . 1_556
O5C O5 O6B 83(2) . 14_545
O5C O5 O8B 74(2) . .
O6B O5 O8B 141(3) 14_545 .
O5C O5 O5B 47.8(14) . .
O6B O5 O5B 68.5(16) 14_545 .
O8B O5 O5B 72.3(18) . .
O5C O5B O5 53.6(16) . .
O5C O5B O6B 73(2) . 14_545
O5 O5B O6B 48.1(13) . 14_545
O5B O5C O5 78.6(19) . .
O5B O5C O8B 75.3(16) . .
O5 O5C O8B 54.1(16) . .
O6B O6 O7B 156.9(17) . .
O5 O6B O6 136(2) 10_554 .
O5 O6B O5B 63.3(17) 10_554 10_554
O6 O6B O5B 121.7(19) . 10_554
O7 O7B O6 105.3(15) . .
O5 O8B O5C 51.4(14) . .
O5 O8B O8 145(2) . .
O5C O8B O8 162(2) . .
C16 N11 C12 116.73(17) . .
C16 N11 Co1 122.41(15) . 5
C12 N11 Co1 120.77(16) . 5
C26 N21 C22 116.61(19) . .
C26 N21 Co1 124.68(15) . .
C22 N21 Co1 118.44(14) . .
C32 N31 C36 116.2(2) . .
C32 N31 Co1 120.97(17) . 7_554
C36 N31 Co1 122.71(17) . 7_554
C6 C1 C2 118.71(16) . .
C6 C1 C14 120.5(2) . .
C2 C1 C14 120.8(2) . .
C3 C2 C1 120.2(2) . .
C3 C2 H1 119.9 . .
C1 C2 H1 119.9 . .
C4 C3 C2 120.5(2) . .
C4 C3 C31 120.6(2) . .
C2 C3 C31 118.9(2) . .
C3 C4 C5 119.84(16) . .
C3 C4 H2 120.1 . .
C5 C4 H2 120.1 . .
C6 C5 C4 119.8(2) . .
C6 C5 C51 120.4(2) . .
C4 C5 C51 119.8(2) . .
C5 C6 C1 121.0(2) . .
C5 C6 H3 119.5 . .
C1 C6 H3 119.5 . .
N11 C12 C13 123.1(2) . .
N11 C12 H4 118.4 . .
C13 C12 H4 118.4 . .
C12 C13 C14 120.6(2) . .
C12 C13 H5 119.7 . .
C14 C13 H5 119.7 . .
C13 C14 C15 116.29(18) . .
C13 C14 C1 121.8(2) . .
C15 C14 C1 121.9(2) . .
C16 C15 C14 119.8(2) . .
C16 C15 H6 120.1 . .
C14 C15 H6 120.1 . .
N11 C16 C15 123.5(2) . .
N11 C16 H7 118.3 . .
C15 C16 H7 118.3 . .
O2 C31 O1 121.8(2) . .
O2 C31 C3 119.9(3) . .
O1 C31 C3 118.4(2) . .
O4 C51 O3 120.6(3) . .
O4 C51 C5 121.0(3) . .
O3 C51 C5 118.3(2) . .
C30 C20 C24 112.8(2) . .
C30 C20 H8 109.0 . .
C24 C20 H8 109.0 . .
C30 C20 H9 109.0 . .
C24 C20 H9 109.0 . .
H8 C20 H9 107.8 . .
N21 C22 C23 123.5(2) . .
N21 C22 H10 118.2 . .
C23 C22 H10 118.2 . .
C22 C23 C24 119.5(2) . .
C22 C23 H11 120.2 . .
C24 C23 H11 120.2 . .
C25 C24 C23 117.1(2) . .
C25 C24 C20 120.7(2) . .
C23 C24 C20 122.2(2) . .
C24 C25 C26 119.9(2) . .
C24 C25 H12 120.0 . .
C26 C25 H12 120.0 . .
N21 C26 C25 123.3(2) . .
N21 C26 H13 118.4 . .
C25 C26 H13 118.4 . .
C20 C30 C34 110.6(2) . .
C20 C30 H14 109.5 . .
C34 C30 H14 109.5 . .
C20 C30 H15 109.5 . .
C34 C30 H15 109.5 . .
H14 C30 H15 108.1 . .
N31 C32 C33 123.5(3) . .
N31 C32 H16 118.2 . .
C33 C32 H16 118.2 . .
C34 C33 C32 119.9(3) . .
C34 C33 H17 120.0 . .
C32 C33 H17 120.0 . .
C35 C34 C33 116.4(2) . .
C35 C34 C30 121.7(3) . .
C33 C34 C30 121.7(3) . .
C34 C35 C36 120.2(3) . .
C34 C35 H18 119.9 . .
C36 C35 H18 119.9 . .
N31 C36 C35 123.7(3) . .
N31 C36 H19 118.2 . .
C35 C36 H19 118.2 . .

loop_
_geom_bond_atom_site_label_1
_geom_bond_atom_site_label_2
_geom_bond_distance
_geom_bond_site_symmetry_2
Co1 O1 2.119(2) .
Co1 O3 2.128(2) 1_554
Co1 N21 2.1414(17) .
Co1 N11 2.1508(16) 5_544
Co1 N31 2.1589(17) 15_455
Co1 O4 2.388(3) 1_554
O1 C31 1.253(4) .
O2 C31 1.242(3) .
O3 C51 1.260(4) .
O3 Co1 2.128(2) 1_556
O4 C51 1.220(3) .
O4 Co1 2.388(3) 1_556
O5 O5C 1.41(3) .
O5 O6B 1.43(3) 14_545
O5 O8B 1.46(3) .
O5 O5B 1.72(4) .
O5B O5C 1.30(3) .
O5B O6B 1.79(3) 14_545
O5C O8B 1.74(3) .
O6 O6B 1.63(3) .
O6 O7B 1.81(3) .
O6B O5 1.43(3) 10_554
O6B O5B 1.79(3) 10_554
O7 O7B 1.32(2) .
O8 O8B 1.81(3) .
N11 C16 1.332(3) .
N11 C12 1.340(3) .
N11 Co1 2.1508(16) 5
N21 C26 1.337(3) .
N21 C22 1.341(3) .
N31 C32 1.320(3) .
N31 C36 1.325(3) .
N31 Co1 2.1589(17) 7_554
C1 C6 1.393(3) .
C1 C2 1.401(3) .
C1 C14 1.480(2) .
C2 C3 1.388(4) .
C2 H1 0.9500 .
C3 C4 1.376(4) .
C3 C31 1.502(4) .
C4 C5 1.399(4) .
C4 H2 0.9500 .
C5 C6 1.379(4) .
C5 C51 1.503(3) .
C6 H3 0.9500 .
C12 C13 1.375(3) .
C12 H4 0.9500 .
C13 C14 1.383(4) .
C13 H5 0.9500 .
C14 C15 1.389(4) .
C15 C16 1.387(3) .
C15 H6 0.9500 .
C16 H7 0.9500 .
C20 C30 1.501(4) .
C20 C24 1.512(3) .
C20 H8 0.9900 .
C20 H9 0.9900 .
C22 C23 1.379(4) .
C22 H10 0.9500 .
C23 C24 1.390(4) .
C23 H11 0.9500 .
C24 C25 1.379(4) .
C25 C26 1.383(3) .
C25 H12 0.9500 .
C26 H13 0.9500 .
C30 C34 1.510(4) .
C30 H14 0.9900 .
C30 H15 0.9900 .
C32 C33 1.392(4) .
C32 H16 0.9500 .
C33 C34 1.377(4) .
C33 H17 0.9500 .
C34 C35 1.361(5) .
C35 C36 1.388(4) .
C35 H18 0.9500 .
C36 H19 0.9500 .

loop_
_geom_torsion_atom_site_label_1
_geom_torsion_atom_site_label_2
_geom_torsion_atom_site_label_3
_geom_torsion_atom_site_label_4
_geom_torsion
_geom_torsion_site_symmetry_1
_geom_torsion_site_symmetry_4
O3 Co1 O1 C31 -175.50(15) 1_554 .
N21 Co1 O1 C31 -87.39(15) . .
N11 Co1 O1 C31 6.40(19) 5_544 .
N31 Co1 O1 C31 91.44(15) 15_455 .
O4 Co1 O1 C31 -176.71(13) 1_554 .
O6B O5 O5B O5C -100(2) 14_545 .
O8B O5 O5B O5C 84.8(19) . .
O5C O5 O5B O6B 100(2) . 14_545
O8B O5 O5B O6B -175(2) . 14_545
O6B O5B O5C O5 -49.9(16) 14_545 .
O5 O5B O5C O8B -55.6(16) . .
O6B O5B O5C O8B -105.5(16) 14_545 .
O6B O5 O5C O5B 67.3(18) 14_545 .
O8B O5 O5C O5B -80.0(17) . .
O6B O5 O5C O8B 147(2) 14_545 .
O5B O5 O5C O8B 80.0(17) . .
O7B O6 O6B O5 7(8) . 10_554
O7B O6 O6B O5B 90(5) . 10_554
O6B O6 O7B O7 -51(6) . .
O6B O5 O8B O5C -57(4) 14_545 .
O5B O5 O8B O5C -50.0(13) . .
O5C O5 O8B O8 -170(2) . .
O6B O5 O8B O8 133(4) 14_545 .
O5B O5 O8B O8 140(2) . .
O5B O5C O8B O5 86(2) . .
O5B O5C O8B O8 -112(5) . .
O5 O5C O8B O8 161(5) . .
O1 Co1 N21 C26 154.0(2) . .
O3 Co1 N21 C26 -124.1(2) 1_554 .
N11 Co1 N21 C26 15.8(2) 5_544 .
N31 Co1 N21 C26 112(2) 15_455 .
O4 Co1 N21 C26 -67.5(2) 1_554 .
O1 Co1 N21 C22 -32.18(19) . .
O3 Co1 N21 C22 49.68(19) 1_554 .
N11 Co1 N21 C22 -170.34(19) 5_544 .
N31 Co1 N21 C22 -74(2) 15_455 .
O4 Co1 N21 C22 106.30(19) 1_554 .
C6 C1 C2 C3 0.3(3) . .
C14 C1 C2 C3 -178.33(19) . .
C1 C2 C3 C4 -0.5(3) . .
C1 C2 C3 C31 178.21(18) . .
C2 C3 C4 C5 0.9(3) . .
C31 C3 C4 C5 -177.81(18) . .
C3 C4 C5 C6 -1.0(3) . .
C3 C4 C5 C51 178.93(19) . .
C4 C5 C6 C1 0.8(3) . .
C51 C5 C6 C1 -179.15(18) . .
C2 C1 C6 C5 -0.4(3) . .
C14 C1 C6 C5 178.19(18) . .
C16 N11 C12 C13 1.1(4) . .
Co1 N11 C12 C13 -175.4(2) 5 .
N11 C12 C13 C14 -0.8(5) . .
C12 C13 C14 C15 0.6(4) . .
C12 C13 C14 C1 179.2(2) . .
C6 C1 C14 C13 -150.5(3) . .
C2 C1 C14 C13 28.1(3) . .
C6 C1 C14 C15 28.1(3) . .
C2 C1 C14 C15 -153.3(2) . .
C13 C14 C15 C16 -0.7(4) . .
C1 C14 C15 C16 -179.3(2) . .
C12 N11 C16 C15 -1.2(3) . .
Co1 N11 C16 C15 175.24(16) 5 .
C14 C15 C16 N11 1.1(3) . .
Co1 O1 C31 O2 -2.6(2) . .
Co1 O1 C31 C3 177.59(16) . .
C4 C3 C31 O2 -10.6(3) . .
C2 C3 C31 O2 170.7(2) . .
C4 C3 C31 O1 169.2(2) . .
C2 C3 C31 O1 -9.5(3) . .
Co1 O4 C51 O3 -4.6(2) 1_556 .
Co1 O4 C51 C5 174.78(18) 1_556 .
Co1 O3 C51 O4 5.1(2) 1_556 .
Co1 O3 C51 C5 -174.21(16) 1_556 .
C6 C5 C51 O4 -175.2(2) . .
C4 C5 C51 O4 4.8(3) . .
C6 C5 C51 O3 4.1(3) . .
C4 C5 C51 O3 -175.8(2) . .
C26 N21 C22 C23 -0.8(4) . .
Co1 N21 C22 C23 -175.2(3) . .
N21 C22 C23 C24 -0.8(5) . .
C22 C23 C24 C25 1.3(5) . .
C22 C23 C24 C20 178.7(3) . .
C30 C20 C24 C25 108.7(3) . .
C30 C20 C24 C23 -68.5(4) . .
C23 C24 C25 C26 -0.2(4) . .
C20 C24 C25 C26 -177.6(3) . .
C22 N21 C26 C25 2.0(4) . .
Co1 N21 C26 C25 175.9(2) . .
C24 C25 C26 N21 -1.5(4) . .
C24 C20 C30 C34 -170.5(3) . .
C36 N31 C32 C33 1.8(5) . .
Co1 N31 C32 C33 -173.9(3) 7_554 .
N31 C32 C33 C34 -1.4(5) . .
C32 C33 C34 C35 -0.3(5) . .
C32 C33 C34 C30 175.4(3) . .
C20 C30 C34 C35 105.1(4) . .
C20 C30 C34 C33 -70.4(4) . .
C33 C34 C35 C36 1.4(5) . .
C30 C34 C35 C36 -174.3(3) . .
C32 N31 C36 C35 -0.6(5) . .
Co1 N31 C36 C35 175.0(3) 7_554 .
C34 C35 C36 N31 -1.0(6) . .
